data_9011913
loop_
_publ_author_name
'Mamedov, K. S.'
'Belov, N. V.'

_publ_section_title
;
 The crystal structure of wollastonite
;
_journal_name_full 'Doklady Akademii Nauk SSSR'
_journal_page_first 463
_journal_page_last 466
_journal_volume 107
_journal_year 1956
_chemical_formula_sum 'Ca O3 Si'
_chemical_name_mineral Wollastonite-2M
_space_group_IT_number 14
_symmetry_space_group_name_Hall '-P 2yab'
_symmetry_space_group_name_H-M 'P 1 21/a 1'
_cell_angle_alpha 90
_cell_angle_beta 95.4
_cell_angle_gamma 90
_cell_length_a 15.36
_cell_length_b 7.285
_cell_length_c 7.084
_cell_formula_units_Z 12
_cell_volume 789.165
_database_code_amcsd 0012435
_exptl_crystal_density_diffrn 2.933
_cod_original_formula_sum 'Ca Si O3'
_cod_database_code 9011913

loop_
_space_group_symop_operation_xyz
x,y,z
1/2+x,1/2-y,z
1/2-x,1/2+y,-z
-x,-y,-z

loop_
_atom_site_label
_atom_site_fract_x
_atom_site_fract_y
_atom_site_fract_z
_atom_site_U_iso_or_equiv
Ca1 0.25000 0.37500 0.00000 0.00760
Ca2 0.60200 0.37500 0.26300 0.00760
Ca3 0.60200 0.87500 0.26300 0.00760
Si1 0.40600 0.08000 0.23200 0.00760
Si2 0.40600 0.67000 0.23200 0.00760
Si3 0.30000 0.37500 0.44300 0.00760
O1 0.29700 0.37500 0.66700 0.00760
O2 0.29700 0.87500 0.66700 0.00760
O3 0.34500 0.12500 0.04700 0.00760
O4 0.34500 0.62500 0.04700 0.00760
O5 0.50700 0.12500 0.22900 0.00760
O6 0.50700 0.62500 0.22900 0.00760
O7 0.36200 0.19800 0.40600 0.00760
O8 0.36200 0.55200 0.40600 0.00760
O9 0.40600 0.87500 0.23200 0.00760

loop_
_cod_related_entry_id
_cod_related_entry_database
_cod_related_entry_code
1 AMCSD 0012435
